data_7118382
loop_
_publ_author_name
'Wang, Jieping'
'Siqueira, Gilberto'
'M\"uller, Georgina'
'Rentsch, Daniel'
'Huch, Anja'
'Tingaut, Philippe'
'Levalois-Gr\"utzmacher, Jo\"elle'
'Gr\"utzmacher, Hansj\"org'

_publ_section_title
;
 Synthesis of new bis(acyl)phosphane oxide photoinitiators for the surface
 functionalization of cellulose nanocrystals.
;
_journal_issue 13
_journal_name_full 'Chemical communications (Cambridge, England)'
_journal_page_first 2823
_journal_page_last 2826
_journal_paper_doi 10.1039/c5cc09760f
_journal_volume 52
_journal_year 2016
_chemical_formula_moiety 'C23 H26 N O3 P'
_chemical_formula_sum 'C23 H26 N O3 P'
_chemical_formula_weight 395.42
_chemical_melting_point 399
_chemical_name_systematic
; 
 ? 
;
_chemical_properties_physical Light-sensitive
_space_group_IT_number 2
_symmetry_cell_setting triclinic
_symmetry_space_group_name_Hall '-P 1'
_symmetry_space_group_name_H-M 'P -1'
_atom_sites_solution_hydrogens geom
_atom_sites_solution_primary direct
_atom_sites_solution_secondary difmap
_audit_creation_method SHELXL-97
_audit_update_record
;
2015-11-20 deposited with the CCDC.
2016-01-07 downloaded from the CCDC.
;
_cell_angle_alpha 111.0320(10)
_cell_angle_beta 94.2790(10)
_cell_angle_gamma 105.8600(10)
_cell_formula_units_Z 2
_cell_length_a 8.6783(2)
_cell_length_b 11.3201(2)
_cell_length_c 12.0032(2)
_cell_measurement_reflns_used 3962
_cell_measurement_temperature 150(2)
_cell_measurement_theta_max 25.68
_cell_measurement_theta_min 2.49
_cell_volume 1038.96(4)
_computing_cell_refinement 'Bruker SAINT'
_computing_data_collection 'Bruker APEX2'
_computing_data_reduction 'Bruker SAINT'
_computing_molecular_graphics 'Bruker SHELXTL'
_computing_publication_material 'Bruker SHELXTL'
_computing_structure_refinement 'SHELXL-97 (Sheldrick, 2008)'
_computing_structure_solution 'SHELXS-97 (Sheldrick, 2008)'
_diffrn_ambient_temperature 150(2)
_diffrn_measured_fraction_theta_full 1.000
_diffrn_measured_fraction_theta_max 1.000
_diffrn_measurement_device_type 'Bruker APEX-II CCD'
_diffrn_measurement_method 'phi and omega scans'
_diffrn_radiation_monochromator graphite
_diffrn_radiation_source 'fine-focus sealed tube'
_diffrn_radiation_type MoK\a
_diffrn_radiation_wavelength 0.71073
_diffrn_reflns_av_R_equivalents 0.0617
_diffrn_reflns_av_sigmaI/netI 0.0495
_diffrn_reflns_limit_h_max 9
_diffrn_reflns_limit_h_min -10
_diffrn_reflns_limit_k_max 13
_diffrn_reflns_limit_k_min -13
_diffrn_reflns_limit_l_max 14
_diffrn_reflns_limit_l_min -14
_diffrn_reflns_number 14714
_diffrn_reflns_theta_full 25.68
_diffrn_reflns_theta_max 25.68
_diffrn_reflns_theta_min 1.85
_exptl_absorpt_coefficient_mu 0.156
_exptl_absorpt_correction_type none
_exptl_crystal_colour colorless
_exptl_crystal_density_diffrn 1.264
_exptl_crystal_density_method 'not measured'
_exptl_crystal_description 'Rectangular blocks'
_exptl_crystal_F_000 420
_exptl_crystal_recrystallization_method 'Re-crystallisation from solvent: Toluene/hexanes'
_exptl_crystal_size_max 0.19
_exptl_crystal_size_mid 0.13
_exptl_crystal_size_min 0.10
_refine_diff_density_max 0.394
_refine_diff_density_min -0.315
_refine_diff_density_rms 0.056
_refine_ls_extinction_method none
_refine_ls_goodness_of_fit_ref 1.047
_refine_ls_hydrogen_treatment mixed
_refine_ls_matrix_type full
_refine_ls_number_parameters 335
_refine_ls_number_reflns 3962
_refine_ls_number_restraints 0
_refine_ls_restrained_S_all 1.047
_refine_ls_R_factor_all 0.0556
_refine_ls_R_factor_gt 0.0402
_refine_ls_shift/su_max 0.000
_refine_ls_shift/su_mean 0.000
_refine_ls_structure_factor_coef Fsqd
_refine_ls_weighting_details 'calc w=1/[\s^2^(Fo^2^)+(0.0606P)^2^+0.0680P] where P=(Fo^2^+2Fc^2^)/3'
_refine_ls_weighting_scheme calc
_refine_ls_wR_factor_gt 0.1012
_refine_ls_wR_factor_ref 0.1082
_reflns_number_gt 3060
_reflns_number_total 3962
_reflns_threshold_expression >2sigma(I)
_cod_data_source_file c5cc09760f2.cif
_cod_data_source_block added_by_encifer
_cod_depositor_comments
;
The following automatic conversions were performed:

'_symmetry_cell_setting' value 'Triclinic' changed to 'triclinic'
according to
/usr/data/users/saulius/crontab/automatic-downloads/rss-feeds/RSC/lib/dictionaries/cif_core.dic
dictionary named 'cif_core.dic' version 2.4.2 from 2011-04-26.

Automatic conversion script
Id: cif_fix_values 4268 2015-11-12 08:31:59Z antanas 

 Adding full bibliography for 7118382.cif.
;
_cod_original_cell_volume 1038.96(3)
_cod_original_sg_symbol_H-M P-1
_cod_database_code 7118382

loop_
_symmetry_equiv_pos_as_xyz
'x, y, z'
'-x, -y, -z'

loop_
_atom_site_label
_atom_site_type_symbol
_atom_site_fract_x
_atom_site_fract_y
_atom_site_fract_z
_atom_site_U_iso_or_equiv
_atom_site_adp_type
_atom_site_occupancy
_atom_site_symmetry_multiplicity
_atom_site_calc_flag
_atom_site_refinement_flags
P1 P 0.23982(6) 0.08877(5) 0.17610(4) 0.01850(14) Uani 1 1 d .
O1 O 0.46823(16) 0.32511(14) 0.24470(13) 0.0354(4) Uani 1 1 d .
O2 O 0.52567(16) 0.06091(14) 0.23487(11) 0.0291(3) Uani 1 1 d .
O3 O 0.06496(14) 0.02906(13) 0.17544(11) 0.0244(3) Uani 1 1 d .
C1 C 0.3214(2) 0.27790(18) 0.23204(15) 0.0214(4) Uani 1 1 d .
C2 C 0.2047(2) 0.35363(17) 0.24110(15) 0.0204(4) Uani 1 1 d .
C3 C 0.0936(2) 0.35194(18) 0.32013(16) 0.0233(4) Uani 1 1 d .
C4 C -0.0207(2) 0.41604(19) 0.31803(18) 0.0274(4) Uani 1 1 d .
C5 C -0.0297(2) 0.48072(18) 0.23945(17) 0.0280(4) Uani 1 1 d .
C6 C 0.0866(3) 0.48596(19) 0.16621(17) 0.0290(5) Uani 1 1 d .
C7 C 0.2052(2) 0.42452(18) 0.16540(15) 0.0243(4) Uani 1 1 d .
C8 C 0.1022(4) 0.2885(3) 0.4106(2) 0.0378(6) Uani 1 1 d .
C9 C -0.1618(3) 0.5421(2) 0.2333(2) 0.0403(6) Uani 1 1 d .
H9A H -0.1365 0.5974 0.1861 0.060 Uiso 1 1 calc R
H9B H -0.1683 0.5977 0.3158 0.060 Uiso 1 1 calc R
H9C H -0.2666 0.4711 0.1940 0.060 Uiso 1 1 calc R
C10 C 0.3292(3) 0.4347(3) 0.0843(2) 0.0402(6) Uani 1 1 d .
C11 C 0.4027(2) 0.06775(17) 0.27513(15) 0.0203(4) Uani 1 1 d .
C12 C 0.3833(2) 0.08574(17) 0.40222(15) 0.0185(4) Uani 1 1 d .
C13 C 0.4944(2) 0.19605(19) 0.49939(16) 0.0232(4) Uani 1 1 d .
C14 C 0.4650(2) 0.2193(2) 0.61656(17) 0.0265(4) Uani 1 1 d .
C15 C 0.3337(2) 0.1359(2) 0.64012(16) 0.0243(4) Uani 1 1 d .
C16 C 0.2316(2) 0.0249(2) 0.54340(17) 0.0255(4) Uani 1 1 d .
C17 C 0.2534(2) -0.00327(18) 0.42392(16) 0.0215(4) Uani 1 1 d .
C18 C 0.6440(3) 0.2882(3) 0.4820(2) 0.0374(6) Uani 1 1 d .
C19 C 0.3063(3) 0.1653(3) 0.76878(19) 0.0351(5) Uani 1 1 d .
C20 C 0.1461(3) -0.1323(2) 0.32467(17) 0.0317(5) Uani 1 1 d .
H20A H 0.2085 -0.1944 0.2992 0.048 Uiso 1 1 calc R
H20B H 0.1079 -0.1147 0.2551 0.048 Uiso 1 1 calc R
H20C H 0.0521 -0.1717 0.3550 0.048 Uiso 1 1 calc R
C21 C 0.2887(3) 0.03965(19) 0.02541(16) 0.0237(4) Uani 1 1 d .
C22 C 0.2126(3) -0.1105(2) -0.05202(17) 0.0284(5) Uani 1 1 d .
C23 C 0.2676(2) -0.1945(2) -0.00088(17) 0.0297(5) Uani 1 1 d .
N1 N 0.3093(3) -0.26001(19) 0.03968(18) 0.0488(5) Uani 1 1 d .
H4 H -0.094(2) 0.4158(19) 0.3731(17) 0.022(5) Uiso 1 1 d .
H6 H 0.085(2) 0.535(2) 0.1161(19) 0.036(6) Uiso 1 1 d .
H8A H 0.036(3) 0.318(2) 0.470(2) 0.041(6) Uiso 1 1 d .
H8B H 0.060(4) 0.197(3) 0.373(3) 0.079(10) Uiso 1 1 d .
H8C H 0.215(4) 0.306(3) 0.448(3) 0.078(10) Uiso 1 1 d .
H10A H 0.310(3) 0.488(3) 0.044(2) 0.057(7) Uiso 1 1 d .
H10B H 0.449(4) 0.485(3) 0.139(3) 0.097(11) Uiso 1 1 d .
H10C H 0.327(3) 0.354(3) 0.034(2) 0.061(8) Uiso 1 1 d .
H14 H 0.536(3) 0.293(2) 0.680(2) 0.036(6) Uiso 1 1 d .
H16 H 0.140(3) -0.034(2) 0.5564(19) 0.039(6) Uiso 1 1 d .
H18A H 0.619(3) 0.324(3) 0.428(3) 0.068(8) Uiso 1 1 d .
H18B H 0.728(4) 0.242(3) 0.451(3) 0.081(10) Uiso 1 1 d .
H18C H 0.701(4) 0.358(3) 0.560(3) 0.081(9) Uiso 1 1 d .
H19A H 0.209(4) 0.096(3) 0.771(3) 0.086(10) Uiso 1 1 d .
H19B H 0.282(4) 0.243(3) 0.799(3) 0.085(10) Uiso 1 1 d .
H19C H 0.394(3) 0.164(3) 0.819(2) 0.069(8) Uiso 1 1 d .
H21A H 0.246(2) 0.086(2) -0.0143(19) 0.036(6) Uiso 1 1 d .
H21B H 0.407(3) 0.071(2) 0.0328(17) 0.029(5) Uiso 1 1 d .
H22A H 0.097(3) -0.138(2) -0.0624(19) 0.037(6) Uiso 1 1 d .
H22B H 0.239(3) -0.130(2) -0.129(2) 0.040(6) Uiso 1 1 d .

loop_
_atom_site_aniso_label
_atom_site_aniso_U_11
_atom_site_aniso_U_22
_atom_site_aniso_U_33
_atom_site_aniso_U_23
_atom_site_aniso_U_13
_atom_site_aniso_U_12
P1 0.0185(3) 0.0205(3) 0.0179(2) 0.00924(19) 0.00242(18) 0.0066(2)
O1 0.0207(8) 0.0339(8) 0.0537(9) 0.0236(7) 0.0040(7) 0.0044(6)
O2 0.0251(8) 0.0403(9) 0.0271(7) 0.0147(6) 0.0073(6) 0.0157(7)
O3 0.0184(7) 0.0277(7) 0.0276(7) 0.0134(6) 0.0027(5) 0.0053(6)
C1 0.0238(11) 0.0232(10) 0.0185(8) 0.0113(8) 0.0033(7) 0.0056(8)
C2 0.0220(10) 0.0154(9) 0.0201(8) 0.0055(7) 0.0003(7) 0.0036(8)
C3 0.0239(10) 0.0177(9) 0.0259(9) 0.0079(8) 0.0048(8) 0.0041(8)
C4 0.0223(11) 0.0187(10) 0.0341(11) 0.0059(8) 0.0047(9) 0.0023(8)
C5 0.0236(11) 0.0156(10) 0.0323(10) 0.0002(8) -0.0085(8) 0.0033(8)
C6 0.0395(12) 0.0203(10) 0.0232(9) 0.0074(8) -0.0054(9) 0.0082(9)
C7 0.0331(11) 0.0181(10) 0.0184(9) 0.0055(7) 0.0005(8) 0.0066(9)
C8 0.0525(16) 0.0396(14) 0.0385(12) 0.0249(11) 0.0256(12) 0.0239(13)
C9 0.0315(12) 0.0255(11) 0.0523(14) 0.0057(10) -0.0101(10) 0.0095(10)
C10 0.0671(18) 0.0377(14) 0.0329(12) 0.0226(11) 0.0245(12) 0.0271(13)
C11 0.0207(10) 0.0169(9) 0.0214(9) 0.0072(7) 0.0005(8) 0.0048(8)
C12 0.0173(9) 0.0209(9) 0.0190(8) 0.0092(7) 0.0005(7) 0.0076(8)
C13 0.0191(10) 0.0246(10) 0.0249(9) 0.0106(8) 0.0005(8) 0.0052(8)
C14 0.0256(11) 0.0258(11) 0.0208(9) 0.0044(8) -0.0040(8) 0.0061(9)
C15 0.0261(10) 0.0323(11) 0.0218(9) 0.0140(8) 0.0047(8) 0.0164(9)
C16 0.0214(10) 0.0312(11) 0.0296(10) 0.0196(9) 0.0045(8) 0.0070(9)
C17 0.0199(10) 0.0213(10) 0.0252(9) 0.0127(8) -0.0003(7) 0.0059(8)
C18 0.0274(12) 0.0373(13) 0.0319(12) 0.0124(11) -0.0041(10) -0.0088(11)
C19 0.0397(14) 0.0518(15) 0.0239(10) 0.0180(10) 0.0090(10) 0.0253(13)
C20 0.0337(12) 0.0249(11) 0.0312(10) 0.0142(9) -0.0026(9) -0.0006(9)
C21 0.0254(11) 0.0266(11) 0.0213(9) 0.0110(8) 0.0053(8) 0.0094(9)
C22 0.0275(12) 0.0339(12) 0.0192(9) 0.0062(8) -0.0003(8) 0.0100(10)
C23 0.0263(11) 0.0235(11) 0.0266(10) 0.0008(9) -0.0032(8) 0.0032(9)
N1 0.0538(13) 0.0293(11) 0.0495(12) 0.0073(9) -0.0145(10) 0.0101(10)

loop_
_atom_type_symbol
_atom_type_description
_atom_type_scat_dispersion_real
_atom_type_scat_dispersion_imag
_atom_type_scat_source
C C 0.0033 0.0016 'International Tables Vol C Tables 4.2.6.8 and 6.1.1.4'
H H 0.0000 0.0000 'International Tables Vol C Tables 4.2.6.8 and 6.1.1.4'
N N 0.0061 0.0033 'International Tables Vol C Tables 4.2.6.8 and 6.1.1.4'
O O 0.0106 0.0060 'International Tables Vol C Tables 4.2.6.8 and 6.1.1.4'
P P 0.1023 0.0942 'International Tables Vol C Tables 4.2.6.8 and 6.1.1.4'

loop_
_geom_angle_atom_site_label_1
_geom_angle_atom_site_label_2
_geom_angle_atom_site_label_3
_geom_angle
O3 P1 C21 113.05(9)
O3 P1 C11 120.05(7)
C21 P1 C11 105.87(9)
O3 P1 C1 116.69(8)
C21 P1 C1 100.85(8)
C11 P1 C1 97.67(8)
O1 C1 C2 125.05(16)
O1 C1 P1 115.23(14)
C2 C1 P1 119.20(13)
C3 C2 C7 120.85(17)
C3 C2 C1 121.03(15)
C7 C2 C1 118.09(16)
C4 C3 C2 118.48(17)
C4 C3 C8 119.91(17)
C2 C3 C8 121.53(18)
C3 C4 C5 122.17(18)
C3 C4 H4 117.8(12)
C5 C4 H4 120.1(12)
C6 C5 C4 118.01(18)
C6 C5 C9 120.87(19)
C4 C5 C9 121.12(19)
C7 C6 C5 122.23(18)
C7 C6 H6 119.7(13)
C5 C6 H6 118.0(13)
C6 C7 C2 118.10(17)
C6 C7 C10 119.70(18)
C2 C7 C10 122.20(18)
C3 C8 H8A 109.1(13)
C3 C8 H8B 111.3(18)
H8A C8 H8B 107(2)
C3 C8 H8C 112.5(16)
H8A C8 H8C 113(2)
H8B C8 H8C 104(2)
C5 C9 H9A 109.5
C5 C9 H9B 109.5
H9A C9 H9B 109.5
C5 C9 H9C 109.5
H9A C9 H9C 109.5
H9B C9 H9C 109.5
C7 C10 H10A 108.4(15)
C7 C10 H10B 109.7(17)
H10A C10 H10B 106(2)
C7 C10 H10C 111.2(16)
H10A C10 H10C 113(2)
H10B C10 H10C 108(2)
O2 C11 C12 125.18(16)
O2 C11 P1 115.71(13)
C12 C11 P1 118.11(13)
C17 C12 C13 120.70(15)
C17 C12 C11 120.48(15)
C13 C12 C11 118.79(15)
C14 C13 C12 118.08(17)
C14 C13 C18 119.01(18)
C12 C13 C18 122.91(17)
C15 C14 C13 122.30(18)
C15 C14 H14 119.6(12)
C13 C14 H14 118.1(13)
C16 C15 C14 118.13(17)
C16 C15 C19 121.40(18)
C14 C15 C19 120.46(19)
C15 C16 C17 122.38(17)
C15 C16 H16 120.3(13)
C17 C16 H16 117.3(13)
C16 C17 C12 118.26(17)
C16 C17 C20 119.22(16)
C12 C17 C20 122.34(16)
C13 C18 H18A 112.5(17)
C13 C18 H18B 112.8(17)
H18A C18 H18B 107(2)
C13 C18 H18C 108.9(17)
H18A C18 H18C 111(2)
H18B C18 H18C 104(2)
C15 C19 H19A 111.2(18)
C15 C19 H19B 110.2(19)
H19A C19 H19B 104(2)
C15 C19 H19C 112.0(16)
H19A C19 H19C 105(2)
H19B C19 H19C 113(3)
C17 C20 H20A 109.5
C17 C20 H20B 109.5
H20A C20 H20B 109.5
C17 C20 H20C 109.5
H20A C20 H20C 109.5
H20B C20 H20C 109.5
C22 C21 P1 113.21(13)
C22 C21 H21A 108.0(13)
P1 C21 H21A 107.2(12)
C22 C21 H21B 112.4(12)
P1 C21 H21B 109.0(11)
H21A C21 H21B 106.7(17)
C23 C22 C21 113.77(16)
C23 C22 H22A 106.9(13)
C21 C22 H22A 111.3(13)
C23 C22 H22B 107.1(14)
C21 C22 H22B 109.9(14)
H22A C22 H22B 107.6(18)
N1 C23 C22 179.3(2)

loop_
_geom_bond_atom_site_label_1
_geom_bond_atom_site_label_2
_geom_bond_distance
P1 O3 1.4810(13)
P1 C21 1.8115(18)
P1 C11 1.8981(18)
P1 C1 1.8986(19)
O1 C1 1.214(2)
O2 C11 1.214(2)
C1 C2 1.482(3)
C2 C3 1.403(2)
C2 C7 1.411(2)
C3 C4 1.383(3)
C3 C8 1.509(3)
C4 C5 1.396(3)
C4 H4 0.950(19)
C5 C6 1.390(3)
C5 C9 1.504(3)
C6 C7 1.390(3)
C6 H6 0.96(2)
C7 C10 1.513(3)
C8 H8A 0.97(2)
C8 H8B 0.92(3)
C8 H8C 0.98(3)
C9 H9A 0.9800
C9 H9B 0.9800
C9 H9C 0.9800
C10 H10A 0.94(3)
C10 H10B 1.07(3)
C10 H10C 0.89(3)
C11 C12 1.493(2)
C12 C17 1.402(2)
C12 C13 1.406(2)
C13 C14 1.392(2)
C13 C18 1.507(3)
C14 C15 1.386(3)
C14 H14 0.92(2)
C15 C16 1.379(3)
C15 C19 1.510(3)
C16 C17 1.392(2)
C16 H16 0.95(2)
C17 C20 1.504(3)
C18 H18A 0.92(3)
C18 H18B 1.03(3)
C18 H18C 0.96(3)
C19 H19A 1.00(3)
C19 H19B 0.92(3)
C19 H19C 0.94(3)
C20 H20A 0.9800
C20 H20B 0.9800
C20 H20C 0.9800
C21 C22 1.533(3)
C21 H21A 0.95(2)
C21 H21B 0.97(2)
C22 C23 1.460(3)
C22 H22A 0.95(2)
C22 H22B 0.94(2)
C23 N1 1.139(3)
